data_4131242
loop_
_publ_author_name
'Hu, Pengfei'
'Snyder, Scott A.'

_publ_section_title
;
 Enantiospecific Total Synthesis of the Highly Strained
 (-)-Presilphiperfolan-8-ol via a Pd-Catalyzed Tandem Cyclization.
;
_journal_issue 14
_journal_name_full 'Journal of the American Chemical Society'
_journal_page_first 5007
_journal_page_last 5010
_journal_paper_doi 10.1021/jacs.7b01454
_journal_volume 139
_journal_year 2017
_chemical_absolute_configuration ad
_chemical_formula_moiety 'C16 H26 O2, 0.5(C H2 Cl2)'
_chemical_formula_sum 'C16.5 H27 Cl O2'
_chemical_formula_weight 292.83
_space_group_crystal_system monoclinic
_space_group_IT_number 4
_space_group_name_Hall 'P 2yb'
_space_group_name_H-M_alt 'P 1 21 1'
_atom_sites_solution_hydrogens mixed
_atom_sites_solution_primary dual
_atom_sites_solution_secondary difmap
_audit_creation_date 2016-09-08
_audit_creation_method
;
Olex2 1.2
(compiled 2016.08.25 svn.r3337 for OlexSys, GUI svn.r5221)
;
_cell_angle_alpha 90
_cell_angle_beta 92.047(3)
_cell_angle_gamma 90
_cell_formula_units_Z 4
_cell_length_a 8.9600(3)
_cell_length_b 18.1329(6)
_cell_length_c 9.7390(3)
_cell_measurement_reflns_used 4251
_cell_measurement_temperature 100(2)
_cell_measurement_theta_max 71.33
_cell_measurement_theta_min 4.54
_cell_volume 1581.29(9)
_computing_cell_refinement 'SAINT V.8.35A (Bruker AXS Inc., 2013)'
_computing_data_collection 'APEX3 v.2015.9-0 (Bruker AXS Inc., 2015)'
_computing_data_reduction 'SAINT V.8.35A (Bruker AXS Inc., 2013)'
_computing_molecular_graphics
;
OLEX2: a complete structure solution, refinement and analysis program 
Dolomanov et al., 2009

Mercury: visualization and analysis of crystal structures
Macrae, et al., 2006

O. V. Dolomanov, L. J. Bourhis, R. J. Gildea, J. A. K. Howard and H. Puschmann.
J. Appl. Cryst. (2009). 42, 339-341;

C. F. Macrae, P. R. Edgington, P. McCabe, E. Pidcock, G. P. Shields, R. Taylor,
M. Towler and J. van de Streek, J. Appl. Cryst. (2006). 39, 453-457.
;
_computing_publication_material
;
 APEX3 v.2015.5-2 (Bruker AXS Inc., 2015)
 OLEX2 (Dolomanov et al., 2009)
;
_computing_structure_refinement 'XL-2014/7 (Sheldrick, 2015b)'
_computing_structure_solution 'XT 2014/5 (Sheldrick, 2015a)'
_diffrn_ambient_temperature 100(2)
_diffrn_detector_area_resol_mean 10.4167
_diffrn_measured_fraction_theta_full 0.996
_diffrn_measured_fraction_theta_max 0.987
_diffrn_measurement_device_type 'Bruker D8 Venture PHOTON 100 CMOS'
_diffrn_measurement_method 'omega and phi scans'
_diffrn_radiation_monochromator mirrors
_diffrn_radiation_type CuK\a
_diffrn_radiation_wavelength 1.54178
_diffrn_reflns_av_R_equivalents 0.0684
_diffrn_reflns_av_unetI/netI 0.0867
_diffrn_reflns_Laue_measured_fraction_full 0.996
_diffrn_reflns_Laue_measured_fraction_max 0.987
_diffrn_reflns_limit_h_max 10
_diffrn_reflns_limit_h_min -11
_diffrn_reflns_limit_k_max 22
_diffrn_reflns_limit_k_min -22
_diffrn_reflns_limit_l_max 12
_diffrn_reflns_limit_l_min -11
_diffrn_reflns_number 17656
_diffrn_reflns_point_group_measured_fraction_full 0.976
_diffrn_reflns_point_group_measured_fraction_max 0.950
_diffrn_reflns_theta_full 67.679
_diffrn_reflns_theta_max 74.427
_diffrn_reflns_theta_min 4.543
_diffrn_source 'INCOATEC ImuS micro-focus source'
_diffrn_standards_number 0
_exptl_absorpt_coefficient_mu 2.112
_exptl_absorpt_correction_T_max 0.7538
_exptl_absorpt_correction_T_min 0.5875
_exptl_absorpt_correction_type multi-scan
_exptl_absorpt_process_details
;
SADABS-2014/5 (Bruker,2014/5) was used for absorption correction.
wR2(int) was 0.1032 before and 0.0695 after correction.
The Ratio of minimum to maximum transmission is 0.7794.
The \l/2 correction factor is 0.00150.
;
_exptl_crystal_colour colourless
_exptl_crystal_colour_primary colourless
_exptl_crystal_density_diffrn 1.230
_exptl_crystal_description block
_exptl_crystal_F_000 636
_exptl_crystal_size_max 0.2
_exptl_crystal_size_mid 0.12
_exptl_crystal_size_min 0.11
_refine_diff_density_max 0.271
_refine_diff_density_min -0.234
_refine_diff_density_rms 0.055
_refine_ls_abs_structure_details
;
 Flack x determined using 1597 quotients [(I+)-(I-)]/[(I+)+(I-)]
 (Parsons, Flack and Wagner, Acta Cryst. B69 (2013) 249-259).
;
_refine_ls_abs_structure_Flack 0.033(10)
_refine_ls_extinction_method none
_refine_ls_goodness_of_fit_ref 1.004
_refine_ls_hydrogen_treatment mixed
_refine_ls_matrix_type full
_refine_ls_number_parameters 368
_refine_ls_number_reflns 6138
_refine_ls_number_restraints 1
_refine_ls_restrained_S_all 1.004
_refine_ls_R_factor_all 0.0817
_refine_ls_R_factor_gt 0.0460
_refine_ls_shift/su_max 0.000
_refine_ls_shift/su_mean 0.000
_refine_ls_structure_factor_coef Fsqd
_refine_ls_weighting_details 'w=1/[\s^2^(Fo^2^)+(0.0312P)^2^] where P=(Fo^2^+2Fc^2^)/3'
_refine_ls_weighting_scheme calc
_refine_ls_wR_factor_gt 0.0803
_refine_ls_wR_factor_ref 0.0915
_reflns_Friedel_coverage 0.865
_reflns_Friedel_fraction_full 0.955
_reflns_Friedel_fraction_max 0.912
_reflns_number_gt 4466
_reflns_number_total 6138
_reflns_threshold_expression 'I > 2\s(I)'
_cod_data_source_file ja7b01454_si_002.cif
_cod_data_source_block 0290_pengfei_ss
_cod_depositor_comments
;

2020-08-12
Z value and formula fixed to values more according to usual
chemical conventions.                 miguel
;
_cod_original_formula_sum 'C33 H54 Cl2 O4'
_cod_original_formula_weight 585.66
_cod_original_formula_moiety '2(C16 H26 O2), C H2 Cl2'
_cod_original_formula_units_Z 2
_cod_database_code 4131242
_shelx_space_group_comment
;
The symmetry employed for this shelxl refinement is uniquely defined
by the following loop, which should always be used as a source of
symmetry information in preference to the above space-group names.
They are only intended as comments.
;
_shelx_estimated_absorpt_t_max 0.801
_shelx_estimated_absorpt_t_min 0.677
_olex2_refinement_description
;
1. Fixed Uiso
 At 1.2 times of:
  All C(H) groups, All C(H,H) groups
 At 1.5 times of:
  All C(H,H,H) groups
2.a Ternary CH refined with riding coordinates:
 C2(H2), C5(H5), C7(H7), C18(H18), C21(H21), C23(H23)
2.b Secondary CH2 refined with riding coordinates:
 C3(H3A,H3B), C4(H4A,H4B), C8(H8A,H8B), C10(H10A,H10B), C13(H13A,H13B),
 C19(H19A,H19B), C20(H20A,H20B), C24(H24A,H24B), C26(H26A,H26B), C29(H29A,H29B),
  C33(H33A,H33B)
2.c Idealised Me refined as rotating group:
 C1(H1A,H1B,H1C), C12(H12A,H12B,H12C), C15(H15A,H15B,H15C), C16(H16A,H16B,
 H16C), C17(H17A,H17B,H17C), C28(H28A,H28B,H28C), C31(H31A,H31B,H31C), C32(H32A,
 H32B,H32C)
;
_shelx_shelxl_version_number 2014/7
_olex2_submission_special_instructions 'No special instructions were received'

loop_
_space_group_symop_operation_xyz
'x, y, z'
'-x, y+1/2, -z'

loop_
_atom_site_label
_atom_site_type_symbol
_atom_site_fract_x
_atom_site_fract_y
_atom_site_fract_z
_atom_site_U_iso_or_equiv
_atom_site_adp_type
_atom_site_occupancy
_atom_site_site_symmetry_order
_atom_site_calc_flag
_atom_site_refinement_flags_posn
O1 O 0.2137(3) 0.38054(15) 0.3952(3) 0.0194(7) Uani 1 1 d .
H1 H 0.179(5) 0.412(3) 0.450(5) 0.038(15) Uiso 1 1 d .
O2 O 0.5760(3) 0.40201(15) 0.3139(3) 0.0252(7) Uani 1 1 d .
C1 C 0.1850(5) 0.6114(2) 0.1463(5) 0.0283(11) Uani 1 1 d .
H1A H 0.1233 0.6421 0.0840 0.042 Uiso 1 1 calc GR
H1B H 0.2890 0.6128 0.1184 0.042 Uiso 1 1 calc GR
H1C H 0.1791 0.6301 0.2403 0.042 Uiso 1 1 calc GR
C2 C 0.1281(5) 0.5318(2) 0.1403(4) 0.0223(10) Uani 1 1 d .
H2 H 0.1373 0.5127 0.0447 0.027 Uiso 1 1 calc R
C3 C -0.0359(5) 0.5278(2) 0.1787(4) 0.0224(10) Uani 1 1 d .
H3A H -0.0450 0.5431 0.2756 0.027 Uiso 1 1 calc R
H3B H -0.0955 0.5623 0.1203 0.027 Uiso 1 1 calc R
C4 C -0.0974(5) 0.4500(2) 0.1601(4) 0.0200(10) Uani 1 1 d .
H4A H -0.0860 0.4341 0.0638 0.024 Uiso 1 1 calc R
H4B H -0.2052 0.4498 0.1791 0.024 Uiso 1 1 calc R
C5 C -0.0156(4) 0.3962(2) 0.2565(4) 0.0166(9) Uani 1 1 d .
H5 H -0.0496 0.4070 0.3511 0.020 Uiso 1 1 calc R
C6 C 0.1564(4) 0.4043(2) 0.2617(4) 0.0162(9) Uani 1 1 d .
C7 C 0.2197(4) 0.4822(2) 0.2397(4) 0.0197(10) Uani 1 1 d .
H7 H 0.2186 0.5071 0.3312 0.024 Uiso 1 1 calc R
C8 C 0.3860(5) 0.4758(2) 0.2040(4) 0.0216(10) Uani 1 1 d .
H8A H 0.3942 0.4816 0.1034 0.026 Uiso 1 1 calc R
H8B H 0.4419 0.5169 0.2488 0.026 Uiso 1 1 calc R
C9 C 0.4583(5) 0.4041(2) 0.2473(4) 0.0216(10) Uani 1 1 d .
C10 C 0.3823(5) 0.3333(2) 0.2012(5) 0.0240(10) Uani 1 1 d .
H10A H 0.3933 0.2962 0.2754 0.029 Uiso 1 1 calc R
H10B H 0.4324 0.3138 0.1198 0.029 Uiso 1 1 calc R
C11 C 0.2145(5) 0.3446(2) 0.1647(4) 0.0186(9) Uani 1 1 d .
C12 C 0.1929(5) 0.3615(2) 0.0110(4) 0.0251(11) Uani 1 1 d .
H12A H 0.0873 0.3718 -0.0104 0.038 Uiso 1 1 calc GR
H12B H 0.2246 0.3189 -0.0426 0.038 Uiso 1 1 calc GR
H12C H 0.2530 0.4046 -0.0122 0.038 Uiso 1 1 calc GR
C13 C 0.1137(4) 0.2789(2) 0.2012(4) 0.0206(10) Uani 1 1 d .
H13A H 0.1557 0.2528 0.2831 0.025 Uiso 1 1 calc R
H13B H 0.1064 0.2436 0.1237 0.025 Uiso 1 1 calc R
C14 C -0.0424(5) 0.3105(2) 0.2309(4) 0.0178(9) Uani 1 1 d .
C15 C -0.1032(5) 0.2748(2) 0.3609(4) 0.0223(10) Uani 1 1 d .
H15A H -0.0334 0.2837 0.4389 0.033 Uiso 1 1 calc GR
H15B H -0.1142 0.2216 0.3464 0.033 Uiso 1 1 calc GR
H15C H -0.2005 0.2963 0.3801 0.033 Uiso 1 1 calc GR
C16 C -0.1553(5) 0.2945(2) 0.1123(4) 0.0235(10) Uani 1 1 d .
H16A H -0.2499 0.3194 0.1297 0.035 Uiso 1 1 calc GR
H16B H -0.1721 0.2412 0.1054 0.035 Uiso 1 1 calc GR
H16C H -0.1159 0.3128 0.0261 0.035 Uiso 1 1 calc GR
O3 O 0.7001(3) 0.51869(15) 0.4752(3) 0.0185(7) Uani 1 1 d .
H3 H 0.662(6) 0.481(3) 0.420(5) 0.054(17) Uiso 1 1 d .
O4 O 1.0915(3) 0.49866(15) 0.5597(3) 0.0252(7) Uani 1 1 d .
C17 C 0.7165(5) 0.2918(2) 0.7375(4) 0.0240(11) Uani 1 1 d .
H17A H 0.7034 0.2726 0.6438 0.036 Uiso 1 1 calc GR
H17B H 0.6610 0.2608 0.8005 0.036 Uiso 1 1 calc GR
H17C H 0.8228 0.2912 0.7650 0.036 Uiso 1 1 calc GR
C18 C 0.6578(5) 0.3709(2) 0.7426(4) 0.0199(10) Uani 1 1 d .
H18 H 0.6820 0.3913 0.8361 0.024 Uiso 1 1 calc R
C19 C 0.4898(5) 0.3736(2) 0.7178(4) 0.0225(10) Uani 1 1 d .
H19A H 0.4415 0.3402 0.7831 0.027 Uiso 1 1 calc R
H19B H 0.4644 0.3562 0.6235 0.027 Uiso 1 1 calc R
C20 C 0.4299(5) 0.4515(2) 0.7355(4) 0.0225(10) Uani 1 1 d .
H20A H 0.4557 0.4691 0.8296 0.027 Uiso 1 1 calc R
H20B H 0.3197 0.4510 0.7237 0.027 Uiso 1 1 calc R
C21 C 0.4956(4) 0.5046(2) 0.6303(4) 0.0165(9) Uani 1 1 d .
H21 H 0.4472 0.4922 0.5391 0.020 Uiso 1 1 calc R
C22 C 0.6653(4) 0.4968(2) 0.6142(4) 0.0163(9) Uani 1 1 d .
C23 C 0.7336(4) 0.4192(2) 0.6366(4) 0.0183(9) Uani 1 1 d .
H23 H 0.7192 0.3930 0.5468 0.022 Uiso 1 1 calc R
C24 C 0.9051(4) 0.4259(2) 0.6618(4) 0.0201(10) Uani 1 1 d .
H24A H 0.9282 0.4187 0.7611 0.024 Uiso 1 1 calc R
H24B H 0.9538 0.3854 0.6120 0.024 Uiso 1 1 calc R
C25 C 0.9729(4) 0.4979(2) 0.6183(4) 0.0198(9) Uani 1 1 d .
C26 C 0.8979(5) 0.5694(2) 0.6560(4) 0.0212(10) Uani 1 1 d .
H26A H 0.8961 0.6028 0.5755 0.025 Uiso 1 1 calc R
H26B H 0.9573 0.5936 0.7309 0.025 Uiso 1 1 calc R
C27 C 0.7376(4) 0.5580(2) 0.7025(4) 0.0168(9) Uani 1 1 d .
C28 C 0.7428(5) 0.5425(2) 0.8582(4) 0.0242(10) Uani 1 1 d .
H28A H 0.6423 0.5303 0.8876 0.036 Uiso 1 1 calc GR
H28B H 0.7793 0.5863 0.9076 0.036 Uiso 1 1 calc GR
H28C H 0.8101 0.5009 0.8782 0.036 Uiso 1 1 calc GR
C29 C 0.6302(5) 0.6227(2) 0.6724(4) 0.0207(10) Uani 1 1 d .
H29A H 0.6584 0.6489 0.5879 0.025 Uiso 1 1 calc R
H29B H 0.6341 0.6582 0.7497 0.025 Uiso 1 1 calc R
C30 C 0.4706(5) 0.5900(2) 0.6535(4) 0.0181(9) Uani 1 1 d .
C31 C 0.3906(5) 0.6241(2) 0.5276(4) 0.0225(10) Uani 1 1 d .
H31A H 0.4441 0.6113 0.4449 0.034 Uiso 1 1 calc GR
H31B H 0.3881 0.6778 0.5378 0.034 Uiso 1 1 calc GR
H31C H 0.2883 0.6051 0.5194 0.034 Uiso 1 1 calc GR
C32 C 0.3771(5) 0.6079(2) 0.7784(4) 0.0254(11) Uani 1 1 d .
H32A H 0.2784 0.5849 0.7667 0.038 Uiso 1 1 calc GR
H32B H 0.3656 0.6614 0.7863 0.038 Uiso 1 1 calc GR
H32C H 0.4275 0.5887 0.8619 0.038 Uiso 1 1 calc GR
Cl1 Cl 0.62353(13) 0.67039(6) 0.12537(12) 0.0361(3) Uani 1 1 d .
Cl2 Cl 0.86639(16) 0.72530(7) 0.30409(14) 0.0472(4) Uani 1 1 d .
C33 C 0.6927(5) 0.6809(3) 0.2962(5) 0.0320(12) Uani 1 1 d .
H33A H 0.6204 0.7099 0.3487 0.038 Uiso 1 1 calc R
H33B H 0.7025 0.6317 0.3398 0.038 Uiso 1 1 calc R

loop_
_atom_site_aniso_label
_atom_site_aniso_U_11
_atom_site_aniso_U_22
_atom_site_aniso_U_33
_atom_site_aniso_U_23
_atom_site_aniso_U_13
_atom_site_aniso_U_12
O1 0.0217(17) 0.0165(15) 0.0198(17) -0.0004(13) -0.0024(13) 0.0024(13)
O2 0.0194(18) 0.0240(17) 0.0319(18) -0.0062(14) -0.0019(14) -0.0001(13)
C1 0.031(3) 0.019(2) 0.035(3) 0.005(2) 0.002(2) -0.002(2)
C2 0.028(3) 0.013(2) 0.027(3) 0.0051(19) 0.0025(19) -0.0027(18)
C3 0.023(3) 0.015(2) 0.028(3) 0.0040(18) -0.0054(18) 0.0030(18)
C4 0.020(3) 0.017(2) 0.022(2) 0.0011(18) -0.0036(18) -0.0010(18)
C5 0.016(2) 0.011(2) 0.023(2) -0.0001(17) 0.0031(17) -0.0012(16)
C6 0.018(2) 0.011(2) 0.020(2) -0.0004(18) -0.0025(17) 0.0006(17)
C7 0.020(2) 0.016(2) 0.024(2) -0.0022(18) 0.0007(18) -0.0016(18)
C8 0.027(3) 0.011(2) 0.027(3) -0.0032(19) 0.0037(19) -0.0053(18)
C9 0.019(2) 0.020(2) 0.026(3) -0.0054(19) 0.0079(19) -0.0014(19)
C10 0.022(3) 0.018(2) 0.032(3) -0.006(2) 0.006(2) -0.0038(19)
C11 0.019(2) 0.013(2) 0.024(2) -0.0024(18) 0.0011(18) -0.0011(18)
C12 0.029(3) 0.022(3) 0.026(3) -0.0049(19) 0.006(2) -0.0023(19)
C13 0.023(3) 0.011(2) 0.028(3) 0.0012(19) 0.0029(19) 0.0006(18)
C14 0.021(2) 0.010(2) 0.022(2) -0.0027(17) 0.0002(18) -0.0009(17)
C15 0.026(3) 0.015(2) 0.026(3) -0.0013(19) 0.0049(19) -0.0025(19)
C16 0.024(3) 0.017(2) 0.029(3) -0.0027(19) 0.0005(19) -0.0032(18)
O3 0.0252(18) 0.0129(15) 0.0175(17) 0.0007(12) 0.0017(12) -0.0008(12)
O4 0.0198(17) 0.0253(17) 0.0308(18) -0.0067(14) 0.0051(13) -0.0001(13)
C17 0.031(3) 0.013(2) 0.027(3) 0.0023(19) 0.005(2) 0.0017(19)
C18 0.024(3) 0.014(2) 0.022(2) 0.0019(18) 0.0032(18) 0.0006(18)
C19 0.025(3) 0.014(2) 0.029(3) 0.0032(19) 0.0070(19) -0.0040(19)
C20 0.019(3) 0.020(2) 0.029(3) 0.002(2) 0.0053(19) -0.0017(19)
C21 0.016(2) 0.013(2) 0.020(2) 0.0009(17) 0.0031(17) -0.0023(17)
C22 0.020(2) 0.012(2) 0.017(2) 0.0010(17) 0.0038(17) -0.0007(17)
C23 0.019(2) 0.011(2) 0.026(2) -0.0028(17) 0.0045(18) 0.0005(17)
C24 0.020(2) 0.017(2) 0.023(3) 0.0001(18) 0.0003(18) 0.0041(18)
C25 0.014(2) 0.021(2) 0.025(3) -0.0017(19) -0.0059(18) 0.0023(18)
C26 0.020(3) 0.015(2) 0.028(3) -0.0029(18) -0.0019(19) -0.0016(17)
C27 0.020(2) 0.011(2) 0.019(2) -0.0023(17) -0.0008(18) 0.0004(17)
C28 0.033(3) 0.019(2) 0.021(3) -0.0064(19) -0.0025(19) 0.006(2)
C29 0.026(3) 0.015(2) 0.022(2) -0.0009(18) 0.0013(18) -0.0013(18)
C30 0.019(2) 0.010(2) 0.025(2) 0.0022(17) 0.0023(18) 0.0005(17)
C31 0.024(3) 0.015(2) 0.029(3) 0.0038(19) -0.0008(19) 0.0006(18)
C32 0.024(3) 0.019(2) 0.034(3) -0.002(2) 0.007(2) 0.0052(19)
Cl1 0.0346(7) 0.0331(7) 0.0404(7) -0.0098(6) -0.0008(5) 0.0005(6)
Cl2 0.0495(9) 0.0378(8) 0.0532(9) 0.0002(6) -0.0153(7) -0.0105(7)
C33 0.044(3) 0.023(3) 0.030(3) 0.007(2) 0.016(2) 0.005(2)

loop_
_atom_type_symbol
_atom_type_description
_atom_type_scat_dispersion_real
_atom_type_scat_dispersion_imag
_atom_type_scat_source
C C 0.0181 0.0091 'International Tables Vol C Tables 4.2.6.8 and 6.1.1.4'
H H 0.0000 0.0000 'International Tables Vol C Tables 4.2.6.8 and 6.1.1.4'
Cl Cl 0.3639 0.7018 'International Tables Vol C Tables 4.2.6.8 and 6.1.1.4'
O O 0.0492 0.0322 'International Tables Vol C Tables 4.2.6.8 and 6.1.1.4'

loop_
_geom_angle_atom_site_label_1
_geom_angle_atom_site_label_2
_geom_angle_atom_site_label_3
_geom_angle
C6 O1 H1 104(3)
H1A C1 H1B 109.5
H1A C1 H1C 109.5
H1B C1 H1C 109.5
C2 C1 H1A 109.5
C2 C1 H1B 109.5
C2 C1 H1C 109.5
C1 C2 H2 108.9
C1 C2 C3 110.9(3)
C1 C2 C7 111.0(3)
C3 C2 H2 108.9
C3 C2 C7 108.3(3)
C7 C2 H2 108.9
C2 C3 H3A 109.4
C2 C3 H3B 109.4
H3A C3 H3B 108.0
C4 C3 C2 111.2(3)
C4 C3 H3A 109.4
C4 C3 H3B 109.4
C3 C4 H4A 109.5
C3 C4 H4B 109.5
C3 C4 C5 110.9(3)
H4A C4 H4B 108.1
C5 C4 H4A 109.5
C5 C4 H4B 109.5
C4 C5 H5 106.7
C4 C5 C6 114.5(3)
C4 C5 C14 117.5(3)
C6 C5 H5 106.7
C6 C5 C14 104.1(3)
C14 C5 H5 106.7
O1 C6 C5 108.8(3)
O1 C6 C7 106.2(3)
O1 C6 C11 103.0(3)
C7 C6 C5 117.0(3)
C7 C6 C11 115.2(3)
C11 C6 C5 105.7(3)
C2 C7 C6 115.7(3)
C2 C7 H7 105.9
C2 C7 C8 113.6(3)
C6 C7 H7 105.9
C6 C7 C8 109.0(3)
C8 C7 H7 105.9
C7 C8 H8A 108.7
C7 C8 H8B 108.7
H8A C8 H8B 107.6
C9 C8 C7 114.2(3)
C9 C8 H8A 108.7
C9 C8 H8B 108.7
O2 C9 C8 122.0(4)
O2 C9 C10 120.2(4)
C8 C9 C10 117.7(4)
C9 C10 H10A 109.1
C9 C10 H10B 109.1
C9 C10 C11 112.3(3)
H10A C10 H10B 107.9
C11 C10 H10A 109.1
C11 C10 H10B 109.1
C6 C11 C10 107.4(3)
C6 C11 C13 100.8(3)
C12 C11 C6 115.1(3)
C12 C11 C10 109.8(4)
C12 C11 C13 109.0(3)
C13 C11 C10 114.6(3)
C11 C12 H12A 109.5
C11 C12 H12B 109.5
C11 C12 H12C 109.5
H12A C12 H12B 109.5
H12A C12 H12C 109.5
H12B C12 H12C 109.5
C11 C13 H13A 110.3
C11 C13 H13B 110.3
C11 C13 C14 107.3(3)
H13A C13 H13B 108.5
C14 C13 H13A 110.3
C14 C13 H13B 110.3
C13 C14 C5 105.0(3)
C15 C14 C5 109.8(3)
C15 C14 C13 110.2(3)
C16 C14 C5 113.2(3)
C16 C14 C13 111.4(3)
C16 C14 C15 107.2(3)
C14 C15 H15A 109.5
C14 C15 H15B 109.5
C14 C15 H15C 109.5
H15A C15 H15B 109.5
H15A C15 H15C 109.5
H15B C15 H15C 109.5
C14 C16 H16A 109.5
C14 C16 H16B 109.5
C14 C16 H16C 109.5
H16A C16 H16B 109.5
H16A C16 H16C 109.5
H16B C16 H16C 109.5
C22 O3 H3 105(3)
H17A C17 H17B 109.5
H17A C17 H17C 109.5
H17B C17 H17C 109.5
C18 C17 H17A 109.5
C18 C17 H17B 109.5
C18 C17 H17C 109.5
C17 C18 H18 108.3
C17 C18 C23 110.7(3)
C19 C18 C17 111.5(3)
C19 C18 H18 108.3
C19 C18 C23 109.5(3)
C23 C18 H18 108.3
C18 C19 H19A 109.4
C18 C19 H19B 109.4
C18 C19 C20 111.4(3)
H19A C19 H19B 108.0
C20 C19 H19A 109.4
C20 C19 H19B 109.4
C19 C20 H20A 109.4
C19 C20 H20B 109.4
C19 C20 C21 111.1(3)
H20A C20 H20B 108.0
C21 C20 H20A 109.4
C21 C20 H20B 109.4
C20 C21 H21 106.7
C20 C21 C22 114.4(3)
C20 C21 C30 117.2(3)
C22 C21 H21 106.7
C22 C21 C30 104.5(3)
C30 C21 H21 106.7
O3 C22 C21 108.3(3)
O3 C22 C23 106.4(3)
O3 C22 C27 102.9(3)
C21 C22 C23 117.2(3)
C27 C22 C21 106.0(3)
C27 C22 C23 115.0(3)
C18 C23 C22 115.6(3)
C18 C23 H23 105.7
C18 C23 C24 113.4(3)
C22 C23 H23 105.7
C22 C23 C24 109.7(3)
C24 C23 H23 105.7
C23 C24 H24A 108.4
C23 C24 H24B 108.4
H24A C24 H24B 107.5
C25 C24 C23 115.4(3)
C25 C24 H24A 108.4
C25 C24 H24B 108.4
O4 C25 C24 120.4(4)
O4 C25 C26 120.3(4)
C24 C25 C26 119.2(3)
C25 C26 H26A 109.1
C25 C26 H26B 109.1
C25 C26 C27 112.6(3)
H26A C26 H26B 107.8
C27 C26 H26A 109.1
C27 C26 H26B 109.1
C22 C27 C26 108.3(3)
C22 C27 C28 114.6(3)
C22 C27 C29 101.3(3)
C26 C27 C28 108.6(3)
C26 C27 C29 115.3(3)
C29 C27 C28 108.9(3)
C27 C28 H28A 109.5
C27 C28 H28B 109.5
C27 C28 H28C 109.5
H28A C28 H28B 109.5
H28A C28 H28C 109.5
H28B C28 H28C 109.5
C27 C29 H29A 110.3
C27 C29 H29B 110.3
C27 C29 C30 107.3(3)
H29A C29 H29B 108.5
C30 C29 H29A 110.3
C30 C29 H29B 110.3
C29 C30 C21 104.9(3)
C31 C30 C21 110.3(3)
C31 C30 C29 110.1(3)
C31 C30 C32 107.2(3)
C32 C30 C21 113.9(3)
C32 C30 C29 110.6(3)
C30 C31 H31A 109.5
C30 C31 H31B 109.5
C30 C31 H31C 109.5
H31A C31 H31B 109.5
H31A C31 H31C 109.5
H31B C31 H31C 109.5
C30 C32 H32A 109.5
C30 C32 H32B 109.5
C30 C32 H32C 109.5
H32A C32 H32B 109.5
H32A C32 H32C 109.5
H32B C32 H32C 109.5
Cl1 C33 H33A 109.2
Cl1 C33 H33B 109.2
Cl2 C33 Cl1 111.8(2)
Cl2 C33 H33A 109.2
Cl2 C33 H33B 109.2
H33A C33 H33B 107.9

loop_
_geom_bond_atom_site_label_1
_geom_bond_atom_site_label_2
_geom_bond_distance
O1 H1 0.85(4)
O1 C6 1.446(4)
O2 C9 1.219(5)
C1 H1A 0.9800
C1 H1B 0.9800
C1 H1C 0.9800
C1 C2 1.530(6)
C2 H2 1.0000
C2 C3 1.531(6)
C2 C7 1.537(6)
C3 H3A 0.9900
C3 H3B 0.9900
C3 C4 1.523(5)
C4 H4A 0.9900
C4 H4B 0.9900
C4 C5 1.524(5)
C5 H5 1.0000
C5 C6 1.547(5)
C5 C14 1.590(5)
C6 C7 1.540(5)
C6 C11 1.541(5)
C7 H7 1.0000
C7 C8 1.546(6)
C8 H8A 0.9900
C8 H8B 0.9900
C8 C9 1.507(6)
C9 C10 1.514(6)
C10 H10A 0.9900
C10 H10B 0.9900
C10 C11 1.546(6)
C11 C12 1.534(6)
C11 C13 1.544(5)
C12 H12A 0.9800
C12 H12B 0.9800
C12 H12C 0.9800
C13 H13A 0.9900
C13 H13B 0.9900
C13 C14 1.549(6)
C14 C15 1.539(6)
C14 C16 1.536(6)
C15 H15A 0.9800
C15 H15B 0.9800
C15 H15C 0.9800
C16 H16A 0.9800
C16 H16B 0.9800
C16 H16C 0.9800
O3 H3 0.92(5)
O3 C22 1.455(4)
O4 C25 1.224(4)
C17 H17A 0.9800
C17 H17B 0.9800
C17 H17C 0.9800
C17 C18 1.529(5)
C18 H18 1.0000
C18 C19 1.516(6)
C18 C23 1.532(5)
C19 H19A 0.9900
C19 H19B 0.9900
C19 C20 1.522(5)
C20 H20A 0.9900
C20 H20B 0.9900
C20 C21 1.538(5)
C21 H21 1.0000
C21 C22 1.540(5)
C21 C30 1.582(5)
C22 C23 1.546(5)
C22 C27 1.534(5)
C23 H23 1.0000
C23 C24 1.552(5)
C24 H24A 0.9900
C24 H24B 0.9900
C24 C25 1.508(6)
C25 C26 1.512(5)
C26 H26A 0.9900
C26 H26B 0.9900
C26 C27 1.536(5)
C27 C28 1.541(5)
C27 C29 1.539(6)
C28 H28A 0.9800
C28 H28B 0.9800
C28 H28C 0.9800
C29 H29A 0.9900
C29 H29B 0.9900
C29 C30 1.553(6)
C30 C31 1.529(5)
C30 C32 1.536(5)
C31 H31A 0.9800
C31 H31B 0.9800
C31 H31C 0.9800
C32 H32A 0.9800
C32 H32B 0.9800
C32 H32C 0.9800
Cl1 C33 1.765(5)
Cl2 C33 1.752(5)
C33 H33A 0.9900
C33 H33B 0.9900

loop_
_geom_hbond_atom_site_label_D
_geom_hbond_atom_site_label_H
_geom_hbond_atom_site_label_A
_geom_hbond_distance_DH
_geom_hbond_distance_HA
_geom_hbond_distance_DA
_geom_hbond_angle_DHA
_geom_hbond_site_symmetry_A
O1 H1 O4 0.85(4) 2.07(5) 2.912(4) 172(4) 1_455
O3 H3 O2 0.92(5) 1.92(5) 2.838(4) 176(5) .
C33 H33B O3 0.99 2.44 3.418(5) 170.6 .

loop_
_geom_torsion_atom_site_label_1
_geom_torsion_atom_site_label_2
_geom_torsion_atom_site_label_3
_geom_torsion_atom_site_label_4
_geom_torsion
O1 C6 C7 C2 -155.0(3)
O1 C6 C7 C8 75.6(4)
O1 C6 C11 C10 -47.8(4)
O1 C6 C11 C12 -170.4(3)
O1 C6 C11 C13 72.5(3)
O2 C9 C10 C11 160.0(4)
C1 C2 C3 C4 174.7(3)
C1 C2 C7 C6 169.7(4)
C1 C2 C7 C8 -63.1(5)
C2 C3 C4 C5 63.2(5)
C2 C7 C8 C9 -151.2(4)
C3 C2 C7 C6 47.7(5)
C3 C2 C7 C8 174.8(3)
C3 C4 C5 C6 -45.5(5)
C3 C4 C5 C14 -168.1(3)
C4 C5 C6 O1 151.8(3)
C4 C5 C6 C7 31.5(5)
C4 C5 C6 C11 -98.3(4)
C4 C5 C14 C13 119.4(4)
C4 C5 C14 C15 -122.1(4)
C4 C5 C14 C16 -2.3(5)
C5 C6 C7 C2 -33.3(5)
C5 C6 C7 C8 -162.7(3)
C5 C6 C11 C10 -161.9(3)
C5 C6 C11 C12 75.5(4)
C5 C6 C11 C13 -41.6(4)
C6 C5 C14 C13 -8.5(4)
C6 C5 C14 C15 110.0(4)
C6 C5 C14 C16 -130.2(4)
C6 C7 C8 C9 -20.6(5)
C6 C11 C13 C14 36.0(4)
C7 C2 C3 C4 -63.3(4)
C7 C6 C11 C10 67.2(4)
C7 C6 C11 C12 -55.4(5)
C7 C6 C11 C13 -172.4(3)
C7 C8 C9 O2 -129.1(4)
C7 C8 C9 C10 52.9(5)
C8 C9 C10 C11 -22.0(5)
C9 C10 C11 C6 -33.8(5)
C9 C10 C11 C12 92.0(4)
C9 C10 C11 C13 -144.9(4)
C10 C11 C13 C14 151.1(4)
C11 C6 C7 C2 91.8(4)
C11 C6 C7 C8 -37.6(5)
C11 C13 C14 C5 -17.3(4)
C11 C13 C14 C15 -135.5(3)
C11 C13 C14 C16 105.6(4)
C12 C11 C13 C14 -85.4(4)
C14 C5 C6 O1 -78.6(4)
C14 C5 C6 C7 161.2(3)
C14 C5 C6 C11 31.4(4)
O3 C22 C23 C18 -153.8(3)
O3 C22 C23 C24 76.4(4)
O3 C22 C27 C26 -48.4(4)
O3 C22 C27 C28 -169.7(3)
O3 C22 C27 C29 73.2(3)
O4 C25 C26 C27 168.8(4)
C17 C18 C19 C20 174.9(4)
C17 C18 C23 C22 170.0(3)
C17 C18 C23 C24 -62.0(5)
C18 C19 C20 C21 62.2(5)
C18 C23 C24 C25 -148.6(3)
C19 C18 C23 C22 46.6(5)
C19 C18 C23 C24 174.6(3)
C19 C20 C21 C22 -45.2(5)
C19 C20 C21 C30 -168.0(3)
C20 C21 C22 O3 151.6(3)
C20 C21 C22 C23 31.3(5)
C20 C21 C22 C27 -98.6(4)
C20 C21 C30 C29 118.9(4)
C20 C21 C30 C31 -122.6(4)
C20 C21 C30 C32 -2.1(5)
C21 C22 C23 C18 -32.5(5)
C21 C22 C23 C24 -162.3(3)
C21 C22 C27 C26 -162.1(3)
C21 C22 C27 C28 76.6(4)
C21 C22 C27 C29 -40.4(4)
C22 C21 C30 C29 -8.8(4)
C22 C21 C30 C31 109.6(4)
C22 C21 C30 C32 -129.8(4)
C22 C23 C24 C25 -17.6(5)
C22 C27 C29 C30 34.6(4)
C23 C18 C19 C20 -62.2(5)
C23 C22 C27 C26 66.8(4)
C23 C22 C27 C28 -54.5(5)
C23 C22 C27 C29 -171.5(3)
C23 C24 C25 O4 -138.2(4)
C23 C24 C25 C26 45.7(5)
C24 C25 C26 C27 -15.2(5)
C25 C26 C27 C22 -37.5(4)
C25 C26 C27 C28 87.5(4)
C25 C26 C27 C29 -150.1(3)
C26 C27 C29 C30 151.2(3)
C27 C22 C23 C18 93.0(4)
C27 C22 C23 C24 -36.8(5)
C27 C29 C30 C21 -16.1(4)
C27 C29 C30 C31 -134.7(3)
C27 C29 C30 C32 107.0(4)
C28 C27 C29 C30 -86.6(4)
C30 C21 C22 O3 -78.9(4)
C30 C21 C22 C23 160.8(3)
C30 C21 C22 C27 30.9(4)
